data_7041546
loop_
_publ_author_name
'Gao, Yang'
'Lin, Yue-Jian'
'Han, Ying-Feng'
'Jin, Guo-Xin'

_publ_section_title
;
 Efficient synthesis of carborane azo derivatives and their reactivity.
;
_journal_issue 5
_journal_name_full 'Dalton transactions (Cambridge, England : 2003)'
_journal_page_first 1585
_journal_page_last 1592
_journal_paper_doi 10.1039/c6dt04550b
_journal_volume 46
_journal_year 2017
_chemical_formula_sum 'C25 H37 B10 Ir N2 O Se'
_chemical_formula_weight 760.82
_space_group_crystal_system monoclinic
_space_group_IT_number 14
_space_group_name_Hall '-P 2yn'
_space_group_name_H-M_alt 'P 1 21/n 1'
_symmetry_space_group_name_Hall '-P 2yn'
_symmetry_space_group_name_H-M 'P 1 21/n 1'
_atom_sites_solution_hydrogens mixed
_audit_creation_method SHELXL-2014/7
_audit_update_record
;
2016-11-24 deposited with the CCDC.
2016-12-22 downloaded from the CCDC.
;
_cell_angle_alpha 90
_cell_angle_beta 109.743(4)
_cell_angle_gamma 90
_cell_formula_units_Z 4
_cell_length_a 11.445(3)
_cell_length_b 23.872(7)
_cell_length_c 12.067(4)
_cell_measurement_reflns_used 5598
_cell_measurement_temperature 296(2)
_cell_measurement_theta_max 25.54
_cell_measurement_theta_min 2.29
_cell_volume 3103.1(16)
_computing_cell_refinement 'Bruker SAINT'
_computing_data_collection 'Bruker APEX2'
_computing_data_reduction 'Bruker SAINT'
_computing_molecular_graphics 'Bruker SHELXTL'
_computing_publication_material 'Bruker SHELXTL'
_computing_structure_refinement 'SHELXL-2014/7 (Sheldrick, 2014)'
_computing_structure_solution 'SHELXS-97 (Sheldrick, 2008)'
_diffrn_ambient_temperature 296(2)
_diffrn_measured_fraction_theta_full 0.992
_diffrn_measured_fraction_theta_max 0.991
_diffrn_measurement_device_type 'Bruker APEX-II CCD'
_diffrn_measurement_method '\f and \w scans'
_diffrn_radiation_type MoK\a
_diffrn_radiation_wavelength 0.71073
_diffrn_reflns_av_R_equivalents 0.0402
_diffrn_reflns_av_unetI/netI 0.0446
_diffrn_reflns_Laue_measured_fraction_full 0.992
_diffrn_reflns_Laue_measured_fraction_max 0.991
_diffrn_reflns_limit_h_max 14
_diffrn_reflns_limit_h_min -13
_diffrn_reflns_limit_k_max 18
_diffrn_reflns_limit_k_min -30
_diffrn_reflns_limit_l_max 15
_diffrn_reflns_limit_l_min -14
_diffrn_reflns_number 21213
_diffrn_reflns_point_group_measured_fraction_full 0.992
_diffrn_reflns_point_group_measured_fraction_max 0.991
_diffrn_reflns_theta_full 25.242
_diffrn_reflns_theta_max 26.795
_diffrn_reflns_theta_min 1.986
_exptl_absorpt_coefficient_mu 5.499
_exptl_absorpt_correction_T_max 0.491
_exptl_absorpt_correction_T_min 0.344
_exptl_absorpt_correction_type multi-scan
_exptl_absorpt_process_details sadabs
_exptl_crystal_colour brown
_exptl_crystal_density_diffrn 1.629
_exptl_crystal_description block
_exptl_crystal_F_000 1480
_exptl_crystal_size_max 0.210
_exptl_crystal_size_mid 0.120
_exptl_crystal_size_min 0.100
_refine_diff_density_max 0.855
_refine_diff_density_min -1.000
_refine_diff_density_rms 0.153
_refine_ls_extinction_method none
_refine_ls_goodness_of_fit_ref 1.039
_refine_ls_hydrogen_treatment mixed
_refine_ls_matrix_type full
_refine_ls_number_parameters 410
_refine_ls_number_reflns 6569
_refine_ls_number_restraints 87
_refine_ls_restrained_S_all 1.036
_refine_ls_R_factor_all 0.0561
_refine_ls_R_factor_gt 0.0351
_refine_ls_shift/su_max 0.001
_refine_ls_shift/su_mean 0.000
_refine_ls_structure_factor_coef Fsqd
_refine_ls_weighting_details 'w=1/[\s^2^(Fo^2^)+(0.0869P)^2^] where P=(Fo^2^+2Fc^2^)/3'
_refine_ls_weighting_scheme calc
_refine_ls_wR_factor_gt 0.1006
_refine_ls_wR_factor_ref 0.1322
_reflns_Friedel_coverage 0.000
_reflns_number_gt 5023
_reflns_number_total 6569
_reflns_threshold_expression 'I > 2\s(I)'
_cod_data_source_file c6dt04550b2.cif
_cod_data_source_block 6c
_cod_depositor_comments 'Adding full bibliography for 7041541--7041547.cif.'
_cod_original_cell_volume 3102.9(15)
_cod_database_code 7041546
_shelx_shelxl_version_number 2014/7
_shelx_space_group_comment
; 
The symmetry employed for this shelxl refinement is uniquely defined 
by the following loop, which should always be used as a source of 
symmetry information in preference to the above space-group names. 
They are only intended as comments. 
;
_shelx_estimated_absorpt_t_min 0.391
_shelx_estimated_absorpt_t_max 0.609

loop_
_space_group_symop_operation_xyz
'x, y, z'
'-x+1/2, y+1/2, -z+1/2'
'-x, -y, -z'
'x-1/2, -y-1/2, z-1/2'

loop_
_atom_site_label
_atom_site_type_symbol
_atom_site_fract_x
_atom_site_fract_y
_atom_site_fract_z
_atom_site_U_iso_or_equiv
_atom_site_adp_type
_atom_site_occupancy
_atom_site_site_symmetry_order
_atom_site_calc_flag
_atom_site_refinement_flags_posn
_atom_site_refinement_flags_adp
_atom_site_refinement_flags_occupancy
_atom_site_disorder_assembly
_atom_site_disorder_group
Ir1 Ir 0.38449(2) 0.16925(2) 0.71748(2) 0.03383(11) Uani 1 1 d . . . . .
Se1 Se 0.52493(7) 0.20118(3) 0.91468(6) 0.0483(2) Uani 1 1 d . . . . .
N1 N 0.4864(5) 0.0534(2) 0.7352(7) 0.0598(19) Uani 1 1 d . . . . .
N2 N 0.4005(5) 0.0867(2) 0.7495(6) 0.0453(14) Uani 1 1 d . . . . .
C1 C 0.5738(6) 0.0813(3) 0.6988(7) 0.0469(17) Uani 1 1 d . . . . .
C2 C 0.6719(6) 0.1238(3) 0.7826(6) 0.0428(16) Uani 1 1 d D . . . .
H2 H 0.661(6) 0.124(3) 0.861(4) 0.032(16) Uiso 1 1 d D . . . .
B3 B 0.7259(8) 0.0605(4) 0.7625(12) 0.075(4) Uani 1 1 d . . . . .
H3 H 0.7593 0.0274 0.8294 0.089 Uiso 1 1 calc R U . . .
B4 B 0.6380(8) 0.0484(4) 0.6067(10) 0.058(2) Uani 1 1 d . . . . .
H4 H 0.6171 0.0055 0.5727 0.069 Uiso 1 1 calc R U . . .
B5 B 0.5296(8) 0.1040(4) 0.5533(9) 0.056(2) Uani 1 1 d . . . . .
H5 H 0.4394 0.0964 0.4845 0.067 Uiso 1 1 calc R U . . .
B6 B 0.5410(7) 0.1529(3) 0.6747(7) 0.0384(17) Uani 1 1 d . . . . .
B7 B 0.6953(8) 0.1795(4) 0.7093(11) 0.061(3) Uani 1 1 d . . . . .
H7 H 0.7143 0.2221 0.7456 0.073 Uiso 1 1 calc R U . . .
B8 B 0.8085(8) 0.1248(5) 0.7546(11) 0.069(3) Uani 1 1 d . . . . .
H8 H 0.9021 0.1326 0.8177 0.083 Uiso 1 1 calc R U . . .
B9 B 0.7875(8) 0.0778(4) 0.6470(12) 0.073(3) Uani 1 1 d . . . . .
H9 H 0.8664 0.0534 0.6403 0.088 Uiso 1 1 calc R U . . .
B10 B 0.6666(9) 0.1031(4) 0.5198(10) 0.064(3) Uani 1 1 d . . . . .
H10 H 0.6670 0.0958 0.4299 0.077 Uiso 1 1 calc R U . . .
B11 B 0.6071(8) 0.1668(4) 0.5607(9) 0.050(2) Uani 1 1 d . . . . .
H11 H 0.5684 0.2009 0.4978 0.061 Uiso 1 1 calc R U . . .
B12 B 0.7697(9) 0.1500(5) 0.6145(10) 0.062(3) Uani 1 1 d . . . . .
H12 H 0.8363 0.1738 0.5853 0.074 Uiso 1 1 calc R U . . .
C3 C 0.3042(14) 0.0498(5) 0.7522(13) 0.049(3) Uani 0.55 1 d G U P A 1
C4 C 0.2652(13) 0.0042(5) 0.6816(11) 0.046(4) Uani 0.55 1 d G U P A 1
H4A H 0.2997 -0.0038 0.6238 0.056 Uiso 0.55 1 calc R U P A 1
C5 C 0.1757(11) -0.0298(5) 0.6957(10) 0.062(5) Uani 0.55 1 d G U P A 1
H5A H 0.1491 -0.0610 0.6475 0.074 Uiso 0.55 1 calc R U P A 1
C6 C 0.1252(11) -0.0182(5) 0.7803(10) 0.047(4) Uani 0.55 1 d G U P A 1
C7 C 0.1641(12) 0.0275(5) 0.8509(11) 0.086(7) Uani 0.55 1 d G U P A 1
H7A H 0.1296 0.0354 0.9087 0.104 Uiso 0.55 1 calc R U P A 1
C8 C 0.2536(13) 0.0614(5) 0.8368(12) 0.043(4) Uani 0.55 1 d G U P A 1
H8A H 0.2803 0.0926 0.8850 0.052 Uiso 0.55 1 calc R U P A 1
O1 O 0.0374(14) -0.0589(7) 0.7928(14) 0.106(5) Uani 0.55 1 d D U P A 1
C25 C -0.004(2) -0.0523(12) 0.8899(18) 0.099(6) Uani 0.55 1 d D U P A 1
H25A H -0.0121 -0.0132 0.9036 0.149 Uiso 0.55 1 calc R U P A 1
H25B H 0.0559 -0.0687 0.9585 0.149 Uiso 0.55 1 calc R U P A 1
H25C H -0.0823 -0.0706 0.8738 0.149 Uiso 0.55 1 calc R U P A 1
C3' C 0.2994(17) 0.0603(6) 0.7750(17) 0.049(3) Uani 0.45 1 d G . P A 2
C4' C 0.2500(15) 0.0833(6) 0.8563(15) 0.046(5) Uani 0.45 1 d G U P A 2
H4' H 0.2795 0.1174 0.8922 0.055 Uiso 0.45 1 calc R U P A 2
C5' C 0.1560(14) 0.0551(6) 0.8835(12) 0.054(5) Uani 0.45 1 d G U P A 2
H5' H 0.1232 0.0704 0.9375 0.064 Uiso 0.45 1 calc R U P A 2
C6' C 0.1115(14) 0.0038(6) 0.8295(14) 0.065(6) Uani 0.45 1 d G U P A 2
C7' C 0.1609(13) -0.0192(6) 0.7483(14) 0.055(6) Uani 0.45 1 d G U P A 2
H7' H 0.1313 -0.0533 0.7124 0.066 Uiso 0.45 1 calc R U P A 2
C8' C 0.2548(15) 0.0090(6) 0.7210(14) 0.045(5) Uani 0.45 1 d G U P A 2
H8' H 0.2877 -0.0063 0.6670 0.053 Uiso 0.45 1 calc R U P A 2
O1' O 0.0175(14) -0.0188(7) 0.8505(15) 0.078(4) Uani 0.45 1 d D U P A 2
C25' C -0.047(2) -0.0674(10) 0.796(2) 0.099(6) Uani 0.45 1 d D . P A 2
H25D H -0.1348 -0.0597 0.7657 0.149 Uiso 0.45 1 calc R U P A 2
H25E H -0.0314 -0.0973 0.8519 0.149 Uiso 0.45 1 calc R U P A 2
H25F H -0.0199 -0.0782 0.7317 0.149 Uiso 0.45 1 calc R U P A 2
C9 C 0.4685(7) 0.1643(3) 1.0279(6) 0.0473(18) Uani 1 1 d . . . . .
C10 C 0.3829(9) 0.1911(4) 1.0734(9) 0.070(2) Uani 1 1 d . . . . .
H10A H 0.3558 0.2273 1.0500 0.084 Uiso 1 1 calc R U . . .
C11 C 0.3423(15) 0.1640(6) 1.1493(15) 0.115(5) Uani 1 1 d . . . . .
H11A H 0.2809 0.1805 1.1729 0.138 Uiso 1 1 calc R U . . .
C12 C 0.3883(13) 0.1117(7) 1.1948(12) 0.119(5) Uani 1 1 d . . . . .
H12A H 0.3634 0.0950 1.2528 0.142 Uiso 1 1 calc R U . . .
C13 C 0.4703(11) 0.0854(5) 1.1529(8) 0.082(3) Uani 1 1 d . . . . .
H13 H 0.4996 0.0501 1.1815 0.098 Uiso 1 1 calc R U . . .
C14 C 0.5129(9) 0.1111(4) 1.0655(8) 0.071(3) Uani 1 1 d . . . . .
H14 H 0.5676 0.0928 1.0356 0.085 Uiso 1 1 calc R U . . .
C15 C 0.2565(6) 0.1960(3) 0.5429(5) 0.0374(14) Uani 1 1 d . . . . .
C16 C 0.1788(6) 0.1737(3) 0.6056(6) 0.0408(16) Uani 1 1 d . . . . .
C17 C 0.1911(6) 0.2077(3) 0.7040(7) 0.0494(18) Uani 1 1 d . . . . .
C18 C 0.2770(7) 0.2518(3) 0.7054(6) 0.0461(17) Uani 1 1 d . . . . .
C19 C 0.3187(7) 0.2449(3) 0.6072(7) 0.0461(17) Uani 1 1 d . . . . .
C20 C 0.2517(8) 0.1785(3) 0.4234(7) 0.056(2) Uani 1 1 d . . . . .
H20A H 0.2308 0.1395 0.4124 0.084 Uiso 1 1 calc R U . . .
H20B H 0.3313 0.1846 0.4152 0.084 Uiso 1 1 calc R U . . .
H20C H 0.1901 0.2002 0.3654 0.084 Uiso 1 1 calc R U . . .
C21 C 0.0899(7) 0.1263(4) 0.5612(7) 0.058(2) Uani 1 1 d . . . . .
H21A H 0.0789 0.1069 0.6267 0.087 Uiso 1 1 calc R U . . .
H21B H 0.1223 0.1009 0.5171 0.087 Uiso 1 1 calc R U . . .
H21C H 0.0114 0.1406 0.5114 0.087 Uiso 1 1 calc R U . . .
C22 C 0.1161(8) 0.2046(6) 0.7817(8) 0.083(3) Uani 1 1 d . . . . .
H22A H 0.0447 0.2283 0.7515 0.124 Uiso 1 1 calc R U . . .
H22B H 0.1650 0.2167 0.8594 0.124 Uiso 1 1 calc R U . . .
H22C H 0.0896 0.1666 0.7848 0.124 Uiso 1 1 calc R U . . .
C23 C 0.3030(11) 0.3007(4) 0.7864(11) 0.106(5) Uani 1 1 d . . . . .
H23A H 0.3629 0.3246 0.7704 0.160 Uiso 1 1 calc R U . . .
H23B H 0.3354 0.2879 0.8664 0.160 Uiso 1 1 calc R U . . .
H23C H 0.2277 0.3212 0.7747 0.160 Uiso 1 1 calc R U . . .
C24 C 0.3950(8) 0.2861(3) 0.5702(8) 0.061(2) Uani 1 1 d . . . . .
H24A H 0.3513 0.3211 0.5518 0.091 Uiso 1 1 calc R U . . .
H24B H 0.4108 0.2723 0.5019 0.091 Uiso 1 1 calc R U . . .
H24C H 0.4723 0.2916 0.6330 0.091 Uiso 1 1 calc R U . . .

loop_
_atom_site_aniso_label
_atom_site_aniso_U_11
_atom_site_aniso_U_22
_atom_site_aniso_U_33
_atom_site_aniso_U_23
_atom_site_aniso_U_13
_atom_site_aniso_U_12
Ir1 0.02907(15) 0.03422(16) 0.03614(16) 0.00126(10) 0.00831(11) -0.00071(10)
Se1 0.0426(4) 0.0580(5) 0.0399(4) -0.0042(3) 0.0082(3) -0.0102(3)
N1 0.031(3) 0.035(3) 0.106(6) 0.016(3) 0.012(3) -0.002(3)
N2 0.032(3) 0.041(3) 0.056(4) 0.013(3) 0.006(3) -0.006(2)
C1 0.030(3) 0.038(4) 0.073(5) 0.000(3) 0.018(3) -0.001(3)
C2 0.035(3) 0.062(5) 0.033(4) -0.002(3) 0.014(3) -0.003(3)
B3 0.032(4) 0.041(5) 0.142(11) 0.005(6) 0.017(6) 0.008(4)
B4 0.043(5) 0.038(5) 0.089(7) -0.013(4) 0.018(5) 0.003(4)
B5 0.042(5) 0.048(5) 0.071(6) -0.014(4) 0.011(4) 0.008(4)
B6 0.032(4) 0.030(4) 0.052(5) -0.001(3) 0.013(3) -0.002(3)
B7 0.034(4) 0.034(5) 0.105(8) -0.006(5) 0.011(5) -0.011(3)
B8 0.021(4) 0.075(7) 0.109(9) -0.013(6) 0.020(5) -0.008(4)
B9 0.034(5) 0.054(6) 0.124(10) -0.016(6) 0.017(5) 0.008(4)
B10 0.054(5) 0.061(6) 0.079(7) -0.017(5) 0.024(5) 0.011(5)
B11 0.045(5) 0.058(6) 0.058(6) -0.003(4) 0.031(4) 0.004(4)
B12 0.047(5) 0.060(6) 0.086(8) -0.008(5) 0.032(5) 0.006(4)
C3 0.038(4) 0.031(6) 0.067(8) 0.014(5) 0.002(4) -0.004(4)
C4 0.043(7) 0.062(9) 0.052(10) -0.008(7) 0.041(7) -0.006(6)
C5 0.053(9) 0.048(9) 0.079(11) 0.003(8) 0.014(8) -0.017(7)
C6 0.040(8) 0.068(10) 0.043(8) 0.007(7) 0.026(6) -0.022(7)
C7 0.050(10) 0.072(12) 0.133(16) 0.002(11) 0.025(10) -0.012(10)
C8 0.056(8) 0.054(10) 0.028(7) -0.010(7) 0.027(6) -0.015(7)
O1 0.086(9) 0.079(9) 0.155(13) 0.012(9) 0.043(9) -0.019(7)
C25 0.073(11) 0.140(15) 0.110(14) 0.024(14) 0.065(12) 0.001(10)
C3' 0.038(4) 0.031(6) 0.067(8) 0.014(5) 0.002(4) -0.004(4)
C4' 0.042(9) 0.041(10) 0.050(10) -0.018(8) 0.011(7) -0.012(8)
C5' 0.057(10) 0.060(11) 0.051(9) 0.004(8) 0.027(8) -0.014(9)
C6' 0.041(10) 0.058(12) 0.098(14) 0.019(11) 0.027(10) -0.008(9)
C7' 0.060(11) 0.058(11) 0.071(13) 0.003(9) 0.053(10) -0.013(8)
C8' 0.042(9) 0.056(10) 0.049(11) -0.005(8) 0.033(8) -0.003(8)
O1' 0.078(9) 0.070(9) 0.103(11) 0.010(8) 0.055(8) -0.030(7)
C25' 0.073(11) 0.140(15) 0.110(14) 0.024(14) 0.065(12) 0.001(10)
C9 0.057(5) 0.056(5) 0.021(3) 0.004(3) 0.003(3) -0.002(3)
C10 0.085(7) 0.058(5) 0.071(6) 0.004(5) 0.032(5) 0.005(5)
C11 0.117(11) 0.099(11) 0.125(13) 0.002(8) 0.037(10) -0.010(8)
C12 0.128(12) 0.120(12) 0.088(9) 0.051(8) 0.011(8) -0.017(9)
C13 0.109(9) 0.096(8) 0.043(5) 0.025(5) 0.028(5) 0.010(6)
C14 0.085(6) 0.068(6) 0.048(5) 0.009(4) 0.007(4) 0.018(5)
C15 0.039(3) 0.043(4) 0.030(3) 0.004(3) 0.012(3) 0.010(3)
C16 0.030(3) 0.052(4) 0.037(4) 0.003(3) 0.008(3) 0.004(3)
C17 0.034(4) 0.060(5) 0.047(4) 0.004(3) 0.005(3) 0.013(3)
C18 0.050(4) 0.048(4) 0.038(4) -0.002(3) 0.012(3) 0.015(3)
C19 0.044(4) 0.040(4) 0.049(4) 0.012(3) 0.009(3) 0.011(3)
C20 0.065(5) 0.066(5) 0.037(4) 0.004(3) 0.017(4) 0.014(4)
C21 0.037(4) 0.080(6) 0.049(5) 0.002(4) 0.004(3) -0.002(4)
C22 0.063(6) 0.122(10) 0.063(6) 0.002(5) 0.022(5) 0.026(5)
C23 0.095(8) 0.054(6) 0.125(10) -0.041(6) -0.022(7) 0.026(6)
C24 0.065(5) 0.048(5) 0.071(6) 0.017(4) 0.024(4) -0.001(4)

loop_
_atom_type_symbol
_atom_type_description
_atom_type_scat_dispersion_real
_atom_type_scat_dispersion_imag
_atom_type_scat_source
C C 0.0033 0.0016 'International Tables Vol C Tables 4.2.6.8 and 6.1.1.4'
H H 0.0000 0.0000 'International Tables Vol C Tables 4.2.6.8 and 6.1.1.4'
B B 0.0013 0.0007 'International Tables Vol C Tables 4.2.6.8 and 6.1.1.4'
N N 0.0061 0.0033 'International Tables Vol C Tables 4.2.6.8 and 6.1.1.4'
Se Se -0.0929 2.2259 'International Tables Vol C Tables 4.2.6.8 and 6.1.1.4'
Ir Ir -1.4442 7.9887 'International Tables Vol C Tables 4.2.6.8 and 6.1.1.4'
O O 0.0106 0.0060 'International Tables Vol C Tables 4.2.6.8 and 6.1.1.4'

loop_
_geom_angle_atom_site_label_1
_geom_angle_atom_site_label_2
_geom_angle_atom_site_label_3
_geom_angle
N2 Ir1 B6 80.3(3)
N2 Ir1 C15 117.1(3)
B6 Ir1 C15 99.7(3)
N2 Ir1 C19 155.0(3)
B6 Ir1 C19 98.7(3)
C15 Ir1 C19 38.1(3)
N2 Ir1 C16 99.7(2)
B6 Ir1 C16 132.0(3)
C15 Ir1 C16 37.5(2)
C19 Ir1 C16 62.3(3)
N2 Ir1 C18 150.0(3)
B6 Ir1 C18 129.6(3)
C15 Ir1 C18 61.6(2)
C19 Ir1 C18 36.8(3)
C16 Ir1 C18 60.0(3)
N2 Ir1 C17 114.8(2)
B6 Ir1 C17 159.0(3)
C15 Ir1 C17 61.1(2)
C19 Ir1 C17 61.3(3)
C16 Ir1 C17 35.3(2)
C18 Ir1 C17 35.9(3)
N2 Ir1 Se1 97.41(18)
B6 Ir1 Se1 87.8(2)
C15 Ir1 Se1 145.44(18)
C19 Ir1 Se1 107.6(2)
C16 Ir1 Se1 138.67(18)
C18 Ir1 Se1 87.56(18)
C17 Ir1 Se1 103.57(19)
C9 Se1 Ir1 106.0(2)
N2 N1 C1 113.5(6)
N1 N2 C3 104.3(8)
N1 N2 C3' 116.9(9)
N1 N2 Ir1 126.2(4)
C3 N2 Ir1 126.4(8)
C3' N2 Ir1 116.4(8)
N1 C1 C2 122.1(7)
N1 C1 B4 119.7(6)
C2 C1 B4 109.8(5)
N1 C1 B3 116.5(7)
C2 C1 B3 60.8(5)
B4 C1 B3 64.3(6)
N1 C1 B5 118.2(6)
C2 C1 B5 110.1(6)
B4 C1 B5 62.0(5)
B3 C1 B5 116.5(7)
N1 C1 B6 112.5(5)
C2 C1 B6 63.3(4)
B4 C1 B6 117.0(6)
B3 C1 B6 119.0(6)
B5 C1 B6 63.7(5)
C1 C2 B7 112.1(6)
C1 C2 B3 63.3(5)
B7 C2 B3 120.5(7)
C1 C2 B8 112.2(6)
B7 C2 B8 64.1(6)
B3 C2 B8 65.0(6)
C1 C2 B6 62.7(4)
B7 C2 B6 62.8(5)
B3 C2 B6 120.7(6)
B8 C2 B6 117.1(6)
C2 B3 C1 55.9(4)
C2 B3 B9 99.4(7)
C1 B3 B9 100.9(8)
C2 B3 B8 58.1(5)
C1 B3 B8 101.3(7)
B9 B3 B8 54.8(6)
C2 B3 B4 100.8(6)
C1 B3 B4 57.7(5)
B9 B3 B4 57.8(6)
B8 B3 B4 101.1(8)
C1 B4 B9 103.1(7)
C1 B4 B10 104.5(6)
B9 B4 B10 60.9(6)
C1 B4 B5 59.7(5)
B9 B4 B5 107.3(7)
B10 B4 B5 58.9(5)
C1 B4 B3 58.0(5)
B9 B4 B3 60.5(6)
B10 B4 B3 110.2(7)
B5 B4 B3 109.1(6)
B11 B5 C1 104.3(6)
B11 B5 B10 62.5(5)
C1 B5 B10 104.6(6)
B11 B5 B4 110.2(6)
C1 B5 B4 58.3(5)
B10 B5 B4 60.3(6)
B11 B5 B6 60.8(5)
C1 B5 B6 58.5(5)
B10 B5 B6 111.3(6)
B4 B5 B6 109.3(7)
C1 B6 C2 54.0(4)
C1 B6 B7 99.7(5)
C2 B6 B7 56.0(5)
C1 B6 B11 100.6(6)
C2 B6 B11 99.4(5)
B7 B6 B11 58.6(6)
C1 B6 B5 57.8(5)
C2 B6 B5 98.7(5)
B7 B6 B5 102.1(6)
B11 B6 B5 56.5(5)
C1 B6 Ir1 107.4(4)
C2 B6 Ir1 118.9(5)
B7 B6 Ir1 138.4(6)
B11 B6 Ir1 141.0(5)
B5 B6 Ir1 119.0(5)
C2 B7 B11 105.2(6)
C2 B7 B12 102.8(7)
B11 B7 B12 60.9(6)
C2 B7 B6 61.2(5)
B11 B7 B6 61.3(5)
B12 B7 B6 110.9(7)
C2 B7 B8 59.1(5)
B11 B7 B8 107.0(7)
B12 B7 B8 57.0(6)
B6 B7 B8 111.6(6)
B9 B8 B12 63.0(7)
B9 B8 C2 104.1(6)
B12 B8 C2 104.6(7)
B9 B8 B7 110.7(8)
B12 B8 B7 61.4(7)
C2 B8 B7 56.9(5)
B9 B8 B3 62.2(7)
B12 B8 B3 112.5(8)
C2 B8 B3 56.8(5)
B7 B8 B3 107.2(6)
B8 B9 B4 110.7(7)
B8 B9 B12 59.5(6)
B4 B9 B12 107.4(7)
B8 B9 B10 107.8(7)
B4 B9 B10 60.0(6)
B12 B9 B10 58.7(6)
B8 B9 B3 63.0(7)
B4 B9 B3 61.7(6)
B12 B9 B3 110.4(7)
B10 B9 B3 110.4(7)
B12 B10 B5 107.6(7)
B12 B10 B4 107.7(8)
B5 B10 B4 60.8(6)
B12 B10 B9 59.9(6)
B5 B10 B9 107.4(8)
B4 B10 B9 59.1(6)
B12 B10 B11 60.9(5)
B5 B10 B11 58.3(5)
B4 B10 B11 107.2(7)
B9 B10 B11 107.7(7)
B5 B11 B7 108.1(7)
B5 B11 B12 106.0(7)
B7 B11 B12 60.2(6)
B5 B11 B10 59.3(5)
B7 B11 B10 106.6(7)
B12 B11 B10 57.9(5)
B5 B11 B6 62.8(5)
B7 B11 B6 60.1(5)
B12 B11 B6 109.4(7)
B10 B11 B6 110.4(7)
B8 B12 B10 108.4(8)
B8 B12 B9 57.5(7)
B10 B12 B9 61.3(6)
B8 B12 B7 61.6(6)
B10 B12 B7 108.0(7)
B9 B12 B7 106.7(8)
B8 B12 B11 109.1(7)
B10 B12 B11 61.1(5)
B9 B12 B11 109.0(7)
B7 B12 B11 58.9(5)
C4 C3 C8 120.0
C4 C3 N2 125.1(8)
C8 C3 N2 114.8(8)
C3 C4 C5 120.0
C6 C5 C4 120.0
C5 C6 C7 120.0
C5 C6 O1 115.3(11)
C7 C6 O1 124.5(11)
C8 C7 C6 120.0
C7 C8 C3 120.0
C25 O1 C6 116.7(18)
C8' C3' C4' 120.0
C8' C3' N2 118.4(9)
C4' C3' N2 121.5(9)
C3' C4' C5' 120.0
C6' C5' C4' 120.0
O1' C6' C5' 117.9(12)
O1' C6' C7' 121.9(12)
C5' C6' C7' 120.0
C8' C7' C6' 120.0
C3' C8' C7' 120.0
C6' O1' C25' 125.9(18)
C14 C9 C10 120.6(8)
C14 C9 Se1 118.8(7)
C10 C9 Se1 120.6(6)
C11 C10 C9 119.5(11)
C10 C11 C12 122.3(16)
C13 C12 C11 118.9(13)
C12 C13 C14 121.5(11)
C9 C14 C13 116.9(9)
C19 C15 C16 107.1(6)
C19 C15 C20 126.7(7)
C16 C15 C20 125.2(7)
C19 C15 Ir1 71.0(4)
C16 C15 Ir1 73.9(4)
C20 C15 Ir1 129.6(5)
C17 C16 C15 109.0(6)
C17 C16 C21 127.0(7)
C15 C16 C21 123.7(6)
C17 C16 Ir1 74.8(4)
C15 C16 Ir1 68.6(4)
C21 C16 Ir1 128.0(5)
C16 C17 C18 107.8(7)
C16 C17 C22 126.5(8)
C18 C17 C22 125.0(8)
C16 C17 Ir1 69.9(4)
C18 C17 Ir1 70.2(4)
C22 C17 Ir1 132.4(6)
C19 C18 C17 109.0(6)
C19 C18 C23 125.9(9)
C17 C18 C23 124.6(8)
C19 C18 Ir1 68.4(4)
C17 C18 Ir1 73.9(4)
C23 C18 Ir1 130.3(6)
C18 C19 C15 107.2(6)
C18 C19 C24 124.7(7)
C15 C19 C24 127.3(7)
C18 C19 Ir1 74.8(4)
C15 C19 Ir1 70.9(4)
C24 C19 Ir1 127.3(5)

loop_
_geom_bond_atom_site_label_1
_geom_bond_atom_site_label_2
_geom_bond_distance
Ir1 N2 2.004(6)
Ir1 B6 2.062(8)
Ir1 C15 2.216(6)
Ir1 C19 2.218(7)
Ir1 C16 2.287(7)
Ir1 C18 2.301(7)
Ir1 C17 2.350(7)
Ir1 Se1 2.4985(9)
Se1 C9 1.912(8)
N1 N2 1.320(8)
N1 C1 1.391(9)
N2 C3 1.420(10)
N2 C3' 1.440(12)
C1 C2 1.595(10)
C1 B4 1.717(12)
C1 B3 1.722(11)
C1 B5 1.741(13)
C1 B6 1.752(11)
C2 B7 1.668(13)
C2 B3 1.683(12)
C2 B8 1.707(11)
C2 B6 1.761(10)
B3 B9 1.809(18)
B3 B8 1.823(14)
B3 B4 1.831(16)
B4 B9 1.758(13)
B4 B10 1.773(16)
B4 B5 1.782(12)
B5 B11 1.728(13)
B5 B10 1.747(14)
B5 B6 1.843(12)
B6 B7 1.789(11)
B6 B11 1.810(12)
B7 B11 1.761(15)
B7 B12 1.786(15)
B7 B8 1.790(14)
B8 B9 1.671(16)
B8 B12 1.706(17)
B9 B12 1.764(16)
B9 B10 1.790(16)
B10 B12 1.743(15)
B10 B11 1.802(12)
B11 B12 1.798(13)
C3 C4 1.362(6)
C3 C8 1.362(6)
C4 C5 1.362(6)
C5 C6 1.362(6)
C6 C7 1.362(6)
C6 O1 1.442(17)
C7 C8 1.362(6)
O1 C25 1.410(16)
C3' C8' 1.399(8)
C3' C4' 1.399(8)
C4' C5' 1.399(8)
C5' C6' 1.399(8)
C6' O1' 1.303(18)
C6' C7' 1.399(8)
C7' C8' 1.399(8)
O1' C25' 1.416(18)
C9 C14 1.385(11)
C9 C10 1.426(12)
C10 C11 1.327(17)
C11 C12 1.394(18)
C12 C13 1.359(17)
C13 C14 1.440(13)
C15 C19 1.448(10)
C15 C16 1.449(9)
C15 C20 1.484(10)
C16 C17 1.405(10)
C16 C21 1.496(10)
C17 C18 1.436(11)
C17 C22 1.471(11)
C18 C19 1.428(10)
C18 C23 1.487(11)
C19 C24 1.481(10)

loop_
_geom_torsion_atom_site_label_1
_geom_torsion_atom_site_label_2
_geom_torsion_atom_site_label_3
_geom_torsion_atom_site_label_4
_geom_torsion
C1 N1 N2 C3 163.6(9)
C1 N1 N2 C3' 173.7(10)
C1 N1 N2 Ir1 2.6(10)
N2 N1 C1 C2 68.7(9)
N2 N1 C1 B4 -146.4(7)
N2 N1 C1 B3 139.4(8)
N2 N1 C1 B5 -74.2(9)
N2 N1 C1 B6 -3.0(10)
N1 C1 C2 B7 -141.2(7)
B4 C1 C2 B7 70.8(8)
B3 C1 C2 B7 114.2(8)
B5 C1 C2 B7 4.4(8)
B6 C1 C2 B7 -40.2(6)
N1 C1 C2 B3 104.7(9)
B4 C1 C2 B3 -43.3(7)
B5 C1 C2 B3 -109.8(8)
B6 C1 C2 B3 -154.4(7)
N1 C1 C2 B8 149.0(7)
B4 C1 C2 B8 1.0(9)
B3 C1 C2 B8 44.3(8)
B5 C1 C2 B8 -65.5(8)
B6 C1 C2 B8 -110.1(7)
N1 C1 C2 B6 -101.0(7)
B4 C1 C2 B6 111.0(7)
B3 C1 C2 B6 154.4(7)
B5 C1 C2 B6 44.6(5)
B7 C2 B3 C1 -101.1(7)
B8 C2 B3 C1 -134.5(8)
B6 C2 B3 C1 -26.5(7)
C1 C2 B3 B9 96.8(7)
B7 C2 B3 B9 -4.3(9)
B8 C2 B3 B9 -37.7(6)
B6 C2 B3 B9 70.3(8)
C1 C2 B3 B8 134.5(8)
B7 C2 B3 B8 33.5(8)
B6 C2 B3 B8 108.0(7)
C1 C2 B3 B4 38.1(5)
B7 C2 B3 B4 -63.0(8)
B8 C2 B3 B4 -96.5(8)
B6 C2 B3 B4 11.5(9)
N1 C1 B3 C2 -113.7(8)
B4 C1 B3 C2 134.2(7)
B5 C1 B3 C2 99.3(7)
B6 C1 B3 C2 26.2(7)
N1 C1 B3 B9 152.2(7)
C2 C1 B3 B9 -94.0(7)
B4 C1 B3 B9 40.2(6)
B5 C1 B3 B9 5.3(9)
B6 C1 B3 B9 -67.8(9)
N1 C1 B3 B8 -151.9(8)
C2 C1 B3 B8 -38.1(6)
B4 C1 B3 B8 96.1(8)
B5 C1 B3 B8 61.2(9)
B6 C1 B3 B8 -11.9(11)
N1 C1 B3 B4 112.0(8)
C2 C1 B3 B4 -134.2(7)
B5 C1 B3 B4 -34.9(7)
B6 C1 B3 B4 -108.0(8)
N1 C1 B4 B9 -149.3(7)
C2 C1 B4 B9 -0.4(9)
B3 C1 B4 B9 -42.0(7)
B5 C1 B4 B9 102.5(7)
B6 C1 B4 B9 68.9(8)
N1 C1 B4 B10 147.8(7)
C2 C1 B4 B10 -63.3(8)
B3 C1 B4 B10 -105.0(7)
B5 C1 B4 B10 39.6(6)
B6 C1 B4 B10 6.0(8)
N1 C1 B4 B5 108.2(8)
C2 C1 B4 B5 -102.9(6)
B3 C1 B4 B5 -144.6(7)
B6 C1 B4 B5 -33.6(6)
N1 C1 B4 B3 -107.2(8)
C2 C1 B4 B3 41.7(6)
B5 C1 B4 B3 144.6(7)
B6 C1 B4 B3 111.0(7)
C2 B3 B4 C1 -37.1(5)
B9 B3 B4 C1 -131.5(7)
B8 B3 B4 C1 -96.5(6)
C2 B3 B4 B9 94.3(7)
C1 B3 B4 B9 131.5(7)
B8 B3 B4 B9 35.0(6)
C2 B3 B4 B10 57.8(8)
C1 B3 B4 B10 94.9(7)
B9 B3 B4 B10 -36.6(6)
B8 B3 B4 B10 -1.6(8)
C2 B3 B4 B5 -5.2(9)
C1 B3 B4 B5 32.0(6)
B9 B3 B4 B5 -99.5(7)
B8 B3 B4 B5 -64.5(8)
N1 C1 B5 B11 144.3(6)
C2 C1 B5 B11 -2.8(7)
B4 C1 B5 B11 -105.1(6)
B3 C1 B5 B11 -69.4(8)
B6 C1 B5 B11 41.6(5)
N1 C1 B5 B10 -151.0(7)
C2 C1 B5 B10 62.0(7)
B4 C1 B5 B10 -40.3(6)
B3 C1 B5 B10 -4.6(9)
B6 C1 B5 B10 106.3(6)
N1 C1 B5 B4 -110.6(7)
C2 C1 B5 B4 102.3(6)
B3 C1 B5 B4 35.7(7)
B6 C1 B5 B4 146.7(6)
N1 C1 B5 B6 102.7(7)
C2 C1 B5 B6 -44.4(5)
B4 C1 B5 B6 -146.7(6)
B3 C1 B5 B6 -110.9(7)
C1 B4 B5 B11 94.8(7)
B9 B4 B5 B11 -0.6(10)
B10 B4 B5 B11 -39.1(7)
B3 B4 B5 B11 63.4(9)
B9 B4 B5 C1 -95.4(8)
B10 B4 B5 C1 -133.9(7)
B3 B4 B5 C1 -31.4(6)
C1 B4 B5 B10 133.9(7)
B9 B4 B5 B10 38.5(8)
B3 B4 B5 B10 102.5(8)
C1 B4 B5 B6 29.8(6)
B9 B4 B5 B6 -65.6(9)
B10 B4 B5 B6 -104.1(7)
B3 B4 B5 B6 -1.6(9)
N1 C1 B6 C2 115.9(7)
B4 C1 B6 C2 -99.7(6)
B3 C1 B6 C2 -25.6(7)
B5 C1 B6 C2 -132.7(6)
N1 C1 B6 B7 150.3(7)
C2 C1 B6 B7 34.4(6)
B4 C1 B6 B7 -65.3(8)
B3 C1 B6 B7 8.9(10)
B5 C1 B6 B7 -98.3(7)
N1 C1 B6 B11 -150.1(7)
C2 C1 B6 B11 94.1(6)
B4 C1 B6 B11 -5.6(8)
B3 C1 B6 B11 68.5(9)
B5 C1 B6 B11 -38.6(5)
N1 C1 B6 B5 -111.4(7)
C2 C1 B6 B5 132.7(6)
B4 C1 B6 B5 33.0(6)
B3 C1 B6 B5 107.1(9)
N1 C1 B6 Ir1 2.3(8)
C2 C1 B6 Ir1 -113.5(5)
B4 C1 B6 Ir1 146.8(5)
B3 C1 B6 Ir1 -139.1(7)
B5 C1 B6 Ir1 113.8(5)
B7 C2 B6 C1 137.8(7)
B3 C2 B6 C1 26.7(7)
B8 C2 B6 C1 102.4(7)
C1 C2 B6 B7 -137.8(7)
B3 C2 B6 B7 -111.1(8)
B8 C2 B6 B7 -35.4(7)
C1 C2 B6 B11 -96.2(6)
B7 C2 B6 B11 41.5(6)
B3 C2 B6 B11 -69.5(8)
B8 C2 B6 B11 6.1(8)
C1 C2 B6 B5 -39.0(5)
B7 C2 B6 B5 98.7(7)
B3 C2 B6 B5 -12.3(8)
B8 C2 B6 B5 63.4(8)
C1 C2 B6 Ir1 91.2(5)
B7 C2 B6 Ir1 -131.1(7)
B3 C2 B6 Ir1 117.9(7)
B8 C2 B6 Ir1 -166.5(5)
B11 B5 B6 C1 -132.6(6)
B10 B5 B6 C1 -94.5(7)
B4 B5 B6 C1 -29.7(6)
B11 B5 B6 C2 -95.6(6)
C1 B5 B6 C2 37.0(4)
B10 B5 B6 C2 -57.5(8)
B4 B5 B6 C2 7.3(7)
B11 B5 B6 B7 -38.6(6)
C1 B5 B6 B7 93.9(6)
B10 B5 B6 B7 -0.6(9)
B4 B5 B6 B7 64.2(8)
C1 B5 B6 B11 132.6(6)
B10 B5 B6 B11 38.1(7)
B4 B5 B6 B11 102.8(7)
B11 B5 B6 Ir1 134.3(6)
C1 B5 B6 Ir1 -93.1(6)
B10 B5 B6 Ir1 172.4(6)
B4 B5 B6 Ir1 -122.8(6)
C1 C2 B7 B11 -4.0(8)
B3 C2 B7 B11 67.2(8)
B8 C2 B7 B11 100.9(8)
B6 C2 B7 B11 -44.1(5)
C1 C2 B7 B12 -66.9(7)
B3 C2 B7 B12 4.2(9)
B8 C2 B7 B12 38.0(6)
B6 C2 B7 B12 -107.0(7)
C1 C2 B7 B6 40.2(6)
B3 C2 B7 B6 111.3(7)
B8 C2 B7 B6 145.0(7)
C1 C2 B7 B8 -104.9(7)
B3 C2 B7 B8 -33.8(8)
B6 C2 B7 B8 -145.0(7)
C1 B6 B7 C2 -33.5(6)
B11 B6 B7 C2 -130.0(6)
B5 B6 B7 C2 -92.4(6)
Ir1 B6 B7 C2 96.9(8)
C1 B6 B7 B11 96.5(6)
C2 B6 B7 B11 130.0(6)
B5 B6 B7 B11 37.6(6)
Ir1 B6 B7 B11 -133.1(9)
C1 B6 B7 B12 60.0(8)
C2 B6 B7 B12 93.5(7)
B11 B6 B7 B12 -36.5(7)
B5 B6 B7 B12 1.0(9)
Ir1 B6 B7 B12 -169.7(7)
C1 B6 B7 B8 -1.6(10)
C2 B6 B7 B8 31.9(7)
B11 B6 B7 B8 -98.1(9)
B5 B6 B7 B8 -60.5(9)
Ir1 B6 B7 B8 128.8(8)
C1 C2 B8 B9 -1.1(10)
B7 C2 B8 B9 -105.8(9)
B3 C2 B8 B9 42.4(8)
B6 C2 B8 B9 -70.8(9)
C1 C2 B8 B12 64.1(8)
B7 C2 B8 B12 -40.5(7)
B3 C2 B8 B12 107.6(9)
B6 C2 B8 B12 -5.5(9)
C1 C2 B8 B7 104.6(7)
B3 C2 B8 B7 148.1(8)
B6 C2 B8 B7 34.9(7)
C1 C2 B8 B3 -43.5(8)
B7 C2 B8 B3 -148.1(8)
B6 C2 B8 B3 -113.2(8)
C2 B7 B8 B9 93.7(8)
B11 B7 B8 B9 -4.2(10)
B12 B7 B8 B9 -40.6(8)
B6 B7 B8 B9 61.0(11)
C2 B7 B8 B12 134.3(7)
B11 B7 B8 B12 36.4(7)
B6 B7 B8 B12 101.6(9)
B11 B7 B8 C2 -97.9(6)
B12 B7 B8 C2 -134.3(7)
B6 B7 B8 C2 -32.7(7)
C2 B7 B8 B3 27.6(8)
B11 B7 B8 B3 -70.3(10)
B12 B7 B8 B3 -106.7(9)
B6 B7 B8 B3 -5.1(12)
C2 B3 B8 B9 -132.4(7)
C1 B3 B8 B9 -95.4(8)
B4 B3 B8 B9 -36.4(6)
C2 B3 B8 B12 -93.1(7)
C1 B3 B8 B12 -56.1(10)
B9 B3 B8 B12 39.3(7)
B4 B3 B8 B12 2.8(8)
C1 B3 B8 C2 37.0(6)
B9 B3 B8 C2 132.4(7)
B4 B3 B8 C2 95.9(6)
C2 B3 B8 B7 -27.6(8)
C1 B3 B8 B7 9.4(11)
B9 B3 B8 B7 104.8(9)
B4 B3 B8 B7 68.3(9)
B12 B8 B9 B4 -98.5(8)
C2 B8 B9 B4 0.8(11)
B7 B8 B9 B4 -58.7(11)
B3 B8 B9 B4 40.5(8)
C2 B8 B9 B12 99.4(7)
B7 B8 B9 B12 39.9(7)
B3 B8 B9 B12 139.0(7)
B12 B8 B9 B10 -34.7(7)
C2 B8 B9 B10 64.7(10)
B7 B8 B9 B10 5.2(10)
B3 B8 B9 B10 104.3(8)
B12 B8 B9 B3 -139.0(7)
C2 B8 B9 B3 -39.6(6)
B7 B8 B9 B3 -99.1(7)
C1 B4 B9 B8 -0.3(10)
B10 B4 B9 B8 99.2(9)
B5 B4 B9 B8 61.6(11)
B3 B4 B9 B8 -41.0(8)
C1 B4 B9 B12 -63.6(10)
B10 B4 B9 B12 35.9(7)
B5 B4 B9 B12 -1.6(11)
B3 B4 B9 B12 -104.3(8)
C1 B4 B9 B10 -99.5(7)
B5 B4 B9 B10 -37.6(7)
B3 B4 B9 B10 -140.2(7)
C1 B4 B9 B3 40.7(6)
B10 B4 B9 B3 140.2(7)
B5 B4 B9 B3 102.6(7)
C2 B3 B9 B8 39.5(6)
C1 B3 B9 B8 96.3(7)
B4 B3 B9 B8 136.5(7)
C2 B3 B9 B4 -97.0(6)
C1 B3 B9 B4 -40.2(6)
B8 B3 B9 B4 -136.5(7)
C2 B3 B9 B12 2.4(9)
C1 B3 B9 B12 59.2(9)
B8 B3 B9 B12 -37.1(7)
B4 B3 B9 B12 99.4(8)
C2 B3 B9 B10 -60.7(8)
C1 B3 B9 B10 -3.9(9)
B8 B3 B9 B10 -100.2(8)
B4 B3 B9 B10 36.2(6)
B11 B5 B10 B12 37.3(7)
C1 B5 B10 B12 -61.5(8)
B4 B5 B10 B12 -100.9(8)
B6 B5 B10 B12 -0.1(10)
B11 B5 B10 B4 138.1(8)
C1 B5 B10 B4 39.3(6)
B6 B5 B10 B4 100.8(7)
B11 B5 B10 B9 100.4(8)
C1 B5 B10 B9 1.6(8)
B4 B5 B10 B9 -37.7(6)
B6 B5 B10 B9 63.0(8)
C1 B5 B10 B11 -98.8(7)
B4 B5 B10 B11 -138.1(8)
B6 B5 B10 B11 -37.4(7)
C1 B4 B10 B12 60.7(7)
B9 B4 B10 B12 -36.5(7)
B5 B4 B10 B12 100.7(7)
B3 B4 B10 B12 -0.1(8)
C1 B4 B10 B5 -40.0(6)
B9 B4 B10 B5 -137.1(7)
B3 B4 B10 B5 -100.7(7)
C1 B4 B10 B9 97.2(7)
B5 B4 B10 B9 137.1(7)
B3 B4 B10 B9 36.4(6)
C1 B4 B10 B11 -3.5(8)
B9 B4 B10 B11 -100.7(8)
B5 B4 B10 B11 36.5(6)
B3 B4 B10 B11 -64.3(8)
B8 B9 B10 B12 35.0(7)
B4 B9 B10 B12 139.1(8)
B3 B9 B10 B12 102.1(8)
B8 B9 B10 B5 -65.6(9)
B4 B9 B10 B5 38.5(6)
B12 B9 B10 B5 -100.6(7)
B3 B9 B10 B5 1.5(9)
B8 B9 B10 B4 -104.1(8)
B12 B9 B10 B4 -139.1(8)
B3 B9 B10 B4 -37.0(7)
B8 B9 B10 B11 -4.2(10)
B4 B9 B10 B11 99.9(7)
B12 B9 B10 B11 -39.2(7)
B3 B9 B10 B11 62.9(9)
C1 B5 B11 B7 0.3(8)
B10 B5 B11 B7 -98.9(7)
B4 B5 B11 B7 -60.7(8)
B6 B5 B11 B7 40.7(6)
C1 B5 B11 B12 63.6(7)
B10 B5 B11 B12 -35.6(7)
B4 B5 B11 B12 2.5(10)
B6 B5 B11 B12 104.0(7)
C1 B5 B11 B10 99.2(7)
B4 B5 B11 B10 38.2(7)
B6 B5 B11 B10 139.6(7)
C1 B5 B11 B6 -40.4(5)
B10 B5 B11 B6 -139.6(7)
B4 B5 B11 B6 -101.5(7)
C2 B7 B11 B5 2.1(8)
B12 B7 B11 B5 98.5(7)
B6 B7 B11 B5 -42.0(6)
B8 B7 B11 B5 63.7(8)
C2 B7 B11 B12 -96.4(7)
B6 B7 B11 B12 -140.5(7)
B8 B7 B11 B12 -34.7(7)
C2 B7 B11 B10 -60.3(8)
B12 B7 B11 B10 36.1(7)
B6 B7 B11 B10 -104.4(7)
B8 B7 B11 B10 1.4(9)
C2 B7 B11 B6 44.0(6)
B12 B7 B11 B6 140.5(7)
B8 B7 B11 B6 105.7(7)
B12 B10 B11 B5 -138.7(8)
B4 B10 B11 B5 -37.6(7)
B9 B10 B11 B5 -99.9(8)
B12 B10 B11 B7 -37.1(7)
B5 B10 B11 B7 101.5(7)
B4 B10 B11 B7 64.0(8)
B9 B10 B11 B7 1.6(9)
B5 B10 B11 B12 138.7(8)
B4 B10 B11 B12 101.1(8)
B9 B10 B11 B12 38.8(7)
B12 B10 B11 B6 -100.7(8)
B5 B10 B11 B6 37.9(6)
B4 B10 B11 B6 0.3(9)
B9 B10 B11 B6 -62.0(9)
C1 B6 B11 B5 39.4(5)
C2 B6 B11 B5 94.3(6)
B7 B6 B11 B5 134.3(6)
Ir1 B6 B11 B5 -96.1(8)
C1 B6 B11 B7 -95.0(6)
C2 B6 B11 B7 -40.1(5)
B5 B6 B11 B7 -134.3(6)
Ir1 B6 B11 B7 129.6(9)
C1 B6 B11 B12 -59.1(7)
C2 B6 B11 B12 -4.2(7)
B7 B6 B11 B12 35.9(6)
B5 B6 B11 B12 -98.5(7)
Ir1 B6 B11 B12 165.5(7)
C1 B6 B11 B10 2.9(8)
C2 B6 B11 B10 57.8(7)
B7 B6 B11 B10 97.9(7)
B5 B6 B11 B10 -36.5(6)
Ir1 B6 B11 B10 -132.5(8)
B9 B8 B12 B10 35.9(6)
C2 B8 B12 B10 -62.8(8)
B7 B8 B12 B10 -101.1(7)
B3 B8 B12 B10 -3.1(9)
C2 B8 B12 B9 -98.6(7)
B7 B8 B12 B9 -136.9(7)
B3 B8 B12 B9 -38.9(7)
B9 B8 B12 B7 136.9(7)
C2 B8 B12 B7 38.3(6)
B3 B8 B12 B7 98.0(7)
B9 B8 B12 B11 100.8(8)
C2 B8 B12 B11 2.2(9)
B7 B8 B12 B11 -36.1(6)
B3 B8 B12 B11 61.9(9)
B5 B10 B12 B8 66.0(9)
B4 B10 B12 B8 1.9(8)
B9 B10 B12 B8 -34.3(7)
B11 B10 B12 B8 102.1(7)
B5 B10 B12 B9 100.3(8)
B4 B10 B12 B9 36.2(7)
B11 B10 B12 B9 136.4(8)
B5 B10 B12 B7 0.8(10)
B4 B10 B12 B7 -63.4(9)
B9 B10 B12 B7 -99.6(9)
B11 B10 B12 B7 36.9(7)
B5 B10 B12 B11 -36.1(7)
B4 B10 B12 B11 -100.3(7)
B9 B10 B12 B11 -136.4(8)
B4 B9 B12 B8 104.2(9)
B10 B9 B12 B8 140.7(7)
B3 B9 B12 B8 38.6(7)
B8 B9 B12 B10 -140.7(7)
B4 B9 B12 B10 -36.5(8)
B3 B9 B12 B10 -102.1(8)
B8 B9 B12 B7 -38.9(6)
B4 B9 B12 B7 65.4(10)
B10 B9 B12 B7 101.8(7)
B3 B9 B12 B7 -0.3(10)
B8 B9 B12 B11 -101.0(7)
B4 B9 B12 B11 3.2(11)
B10 B9 B12 B11 39.7(7)
B3 B9 B12 B11 -62.4(10)
C2 B7 B12 B8 -39.0(6)
B11 B7 B12 B8 -139.5(7)
B6 B7 B12 B8 -102.8(7)
C2 B7 B12 B10 62.6(9)
B11 B7 B12 B10 -37.9(7)
B6 B7 B12 B10 -1.2(10)
B8 B7 B12 B10 101.6(8)
C2 B7 B12 B9 -2.0(9)
B11 B7 B12 B9 -102.5(7)
B6 B7 B12 B9 -65.8(9)
B8 B7 B12 B9 37.0(6)
C2 B7 B12 B11 100.4(6)
B6 B7 B12 B11 36.7(7)
B8 B7 B12 B11 139.5(7)
B5 B11 B12 B8 -64.7(9)
B7 B11 B12 B8 37.3(7)
B10 B11 B12 B8 -101.0(9)
B6 B11 B12 B8 1.4(9)
B5 B11 B12 B10 36.2(7)
B7 B11 B12 B10 138.2(8)
B6 B11 B12 B10 102.4(7)
B5 B11 B12 B9 -3.5(10)
B7 B11 B12 B9 98.5(9)
B10 B11 B12 B9 -39.8(8)
B6 B11 B12 B9 62.6(9)
B5 B11 B12 B7 -102.0(7)
B10 B11 B12 B7 -138.2(8)
B6 B11 B12 B7 -35.8(6)
N1 N2 C3 C4 -40.3(12)
Ir1 N2 C3 C4 120.6(8)
N1 N2 C3 C8 136.8(8)
Ir1 N2 C3 C8 -62.3(12)
C8 C3 C4 C5 0.0
N2 C3 C4 C5 177.0(15)
C3 C4 C5 C6 0.0
C4 C5 C6 C7 0.0
C4 C5 C6 O1 -176.0(13)
C5 C6 C7 C8 0.0
O1 C6 C7 C8 175.6(14)
C6 C7 C8 C3 0.0
C4 C3 C8 C7 0.0
N2 C3 C8 C7 -177.3(14)
C5 C6 O1 C25 171.4(15)
C7 C6 O1 C25 -4(2)
N1 N2 C3' C8' -36.3(15)
Ir1 N2 C3' C8' 135.7(8)
N1 N2 C3' C4' 140.5(10)
Ir1 N2 C3' C4' -47.6(14)
C8' C3' C4' C5' 0.0
N2 C3' C4' C5' -176.7(18)
C3' C4' C5' C6' 0.0
C4' C5' C6' O1' -174.7(17)
C4' C5' C6' C7' 0.0
O1' C6' C7' C8' 174.5(18)
C5' C6' C7' C8' 0.0
C4' C3' C8' C7' 0.0
N2 C3' C8' C7' 176.8(18)
C6' C7' C8' C3' 0.0
C5' C6' O1' C25' 173.6(19)
C7' C6' O1' C25' -1(3)
C14 C9 C10 C11 -2.3(15)
Se1 C9 C10 C11 178.0(10)
C9 C10 C11 C12 6(2)
C10 C11 C12 C13 -5(2)
C11 C12 C13 C14 2(2)
C10 C9 C14 C13 -1.2(13)
Se1 C9 C14 C13 178.5(7)
C12 C13 C14 C9 1.4(16)
C19 C15 C16 C17 0.7(7)
C20 C15 C16 C17 -168.1(6)
Ir1 C15 C16 C17 64.4(5)
C19 C15 C16 C21 174.0(6)
C20 C15 C16 C21 5.2(11)
Ir1 C15 C16 C21 -122.3(7)
C19 C15 C16 Ir1 -63.7(4)
C20 C15 C16 Ir1 127.5(7)
C15 C16 C17 C18 -0.3(8)
C21 C16 C17 C18 -173.3(7)
Ir1 C16 C17 C18 60.2(5)
C15 C16 C17 C22 171.0(8)
C21 C16 C17 C22 -2.0(12)
Ir1 C16 C17 C22 -128.5(8)
C15 C16 C17 Ir1 -60.5(4)
C21 C16 C17 Ir1 126.5(7)
C16 C17 C18 C19 -0.3(8)
C22 C17 C18 C19 -171.7(7)
Ir1 C17 C18 C19 59.8(5)
C16 C17 C18 C23 171.8(7)
C22 C17 C18 C23 0.3(12)
Ir1 C17 C18 C23 -128.2(8)
C16 C17 C18 Ir1 -60.0(5)
C22 C17 C18 Ir1 128.5(8)
C17 C18 C19 C15 0.7(7)
C23 C18 C19 C15 -171.2(7)
Ir1 C18 C19 C15 63.9(4)
C17 C18 C19 C24 171.7(7)
C23 C18 C19 C24 -0.2(12)
Ir1 C18 C19 C24 -125.2(7)
C17 C18 C19 Ir1 -63.2(5)
C23 C18 C19 Ir1 124.9(8)
C16 C15 C19 C18 -0.8(7)
C20 C15 C19 C18 167.7(7)
Ir1 C15 C19 C18 -66.5(5)
C16 C15 C19 C24 -171.5(7)
C20 C15 C19 C24 -2.9(11)
Ir1 C15 C19 C24 122.8(7)
C16 C15 C19 Ir1 65.7(4)
C20 C15 C19 Ir1 -125.8(7)
